data_4508947
loop_
_publ_author_name
'Lu, Jianjiang'
'Kochi, Jay K.'

_publ_section_title
;
 Charge-Modulated Associates of Anionic Donors with Cationic \p-Acceptors:
 Crystal Structures of Ternary Synthons Leading to Molecular Wires
;
_journal_issue 1
_journal_name_full 'Crystal Growth &amp; Design'
_journal_page_first 291
_journal_paper_doi 10.1021/cg800465e
_journal_volume 9
_journal_year 2009
_chemical_formula_moiety 'C8 H14 N2, 2(H2 O), 2(Cl)'
_chemical_formula_sum 'C8 H18 Cl2 N2 O2'
_chemical_formula_weight 245.14
_chemical_name_systematic
; 
 ? 
;
_space_group_IT_number 14
_symmetry_cell_setting monoclinic
_symmetry_space_group_name_Hall '-P 2ybc'
_symmetry_space_group_name_H-M 'P 1 21/c 1'
_atom_sites_solution_hydrogens geom
_atom_sites_solution_primary direct
_atom_sites_solution_secondary difmap
_audit_creation_method SHELXL-97
_cell_angle_alpha 90.00
_cell_angle_beta 105.819(18)
_cell_angle_gamma 90.00
_cell_formula_units_Z 2
_cell_length_a 6.680(5)
_cell_length_b 10.633(9)
_cell_length_c 9.205(7)
_cell_measurement_temperature 173(2)
_cell_volume 629.1(9)
_computing_cell_refinement 'SAINT (Bruker, 2003)'
_computing_data_collection 'SMART (Bruker, 2003)'
_computing_data_reduction 'SAINT & SADABS (Bruker, 2003)'
_computing_molecular_graphics 'XP (Bruker, 1999)'
_computing_publication_material 'SHELXL, XCIF (Bruker, 1999)'
_computing_structure_refinement SHELXTL
_computing_structure_solution 'SHELXTL (Bruker, 2003)'
_diffrn_ambient_temperature 173(2)
_diffrn_measured_fraction_theta_full 0.994
_diffrn_measured_fraction_theta_max 0.976
_diffrn_measurement_device 'Bruker SMART'
_diffrn_measurement_method 'omega-scan, full sphere'
_diffrn_radiation_monochromator graphite
_diffrn_radiation_source 'fine-focus sealed tube'
_diffrn_radiation_type MoK\a
_diffrn_radiation_wavelength 0.71073
_diffrn_reflns_av_R_equivalents 0.0425
_diffrn_reflns_av_sigmaI/netI 0.0388
_diffrn_reflns_limit_h_max 9
_diffrn_reflns_limit_h_min -9
_diffrn_reflns_limit_k_max 15
_diffrn_reflns_limit_k_min -14
_diffrn_reflns_limit_l_max 13
_diffrn_reflns_limit_l_min -12
_diffrn_reflns_number 7060
_diffrn_reflns_theta_full 30.00
_diffrn_reflns_theta_max 30.59
_diffrn_reflns_theta_min 2.99
_diffrn_standards_decay_% 0
_diffrn_standards_interval_count 0
_diffrn_standards_interval_time 0
_diffrn_standards_number none
_exptl_absorpt_coefficient_mu 0.497
_exptl_absorpt_correction_T_max 0.9708
_exptl_absorpt_correction_T_min 0.9520
_exptl_absorpt_correction_type multi-scan
_exptl_absorpt_process_details '(SADABS; Bruker, 2003)'
_exptl_crystal_colour colorless
_exptl_crystal_density_diffrn 1.294
_exptl_crystal_density_method 'not measured'
_exptl_crystal_description block
_exptl_crystal_F_000 260
_exptl_crystal_size_max 0.10
_exptl_crystal_size_mid 0.10
_exptl_crystal_size_min 0.06
_refine_diff_density_max 0.482
_refine_diff_density_min -0.465
_refine_diff_density_rms 0.069
_refine_ls_extinction_method none
_refine_ls_goodness_of_fit_ref 1.062
_refine_ls_hydrogen_treatment mixed
_refine_ls_matrix_type full
_refine_ls_number_parameters 78
_refine_ls_number_reflns 1880
_refine_ls_number_restraints 0
_refine_ls_restrained_S_all 1.062
_refine_ls_R_factor_all 0.0567
_refine_ls_R_factor_gt 0.0449
_refine_ls_shift/su_max 0.000
_refine_ls_shift/su_mean 0.000
_refine_ls_structure_factor_coef Fsqd
_refine_ls_weighting_details 'calc w=1/[\s^2^(Fo^2^)+(0.0665P)^2^+0.0699P] where P=(Fo^2^+2Fc^2^)/3'
_refine_ls_weighting_scheme calc
_refine_ls_wR_factor_gt 0.1157
_refine_ls_wR_factor_ref 0.1241
_reflns_number_gt 1500
_reflns_number_total 1880
_reflns_threshold_expression >2sigma(I)
_cod_data_source_file cg800465esup2.cif
_cod_data_source_block H2TMP_Cl_H2O
_cod_original_sg_symbol_H-M 'P 21/c'
_cod_database_code 4508947

loop_
_symmetry_equiv_pos_as_xyz
'x, y, z'
'-x, y+1/2, -z+1/2'
'-x, -y, -z'
'x, -y-1/2, z-1/2'

loop_
_atom_site_label
_atom_site_type_symbol
_atom_site_fract_x
_atom_site_fract_y
_atom_site_fract_z
_atom_site_U_iso_or_equiv
_atom_site_adp_type
_atom_site_occupancy
_atom_site_symmetry_multiplicity
_atom_site_calc_flag
_atom_site_refinement_flags
Cl1 Cl 0.20287(6) 0.72106(4) 0.08269(5) 0.03405(17) Uani 1 1 d .
C1 C 0.8177(3) 0.90879(16) 1.22855(19) 0.0327(4) Uani 1 1 d .
H1A H 0.6828 0.8707 1.1788 0.049 Uiso 1 1 calc R
H1B H 0.7975 0.9780 1.2934 0.049 Uiso 1 1 calc R
H1C H 0.9090 0.8453 1.2900 0.049 Uiso 1 1 calc R
C2 C 0.9149(2) 0.95817(14) 1.11172(18) 0.0262(3) Uani 1 1 d .
C3 C 0.8945(2) 0.97837(14) 0.85081(18) 0.0261(3) Uani 1 1 d .
C4 C 0.7726(3) 0.95441(17) 0.69268(19) 0.0340(4) Uani 1 1 d .
H4A H 0.8522 0.8994 0.6435 0.051 Uiso 1 1 calc R
H4B H 0.7442 1.0343 0.6379 0.051 Uiso 1 1 calc R
H4C H 0.6408 0.9136 0.6921 0.051 Uiso 1 1 calc R
N1 N 0.8199(2) 0.93973(12) 0.96507(16) 0.0255(3) Uani 1 1 d .
O1W O 0.4888(3) 0.8026(2) 0.8972(2) 0.0700(6) Uani 1 1 d .
H1W H 0.403(5) 0.782(3) 0.953(3) 0.067(8) Uiso 1 1 d .
H1 H 0.694(4) 0.8941(18) 0.941(2) 0.044(6) Uiso 1 1 d .
H2W H 0.424(5) 0.794(3) 0.826(4) 0.064(9) Uiso 1 1 d .

loop_
_atom_site_aniso_label
_atom_site_aniso_U_11
_atom_site_aniso_U_22
_atom_site_aniso_U_33
_atom_site_aniso_U_23
_atom_site_aniso_U_13
_atom_site_aniso_U_12
Cl1 0.0346(3) 0.0361(3) 0.0319(3) 0.00228(15) 0.00995(18) 0.00449(15)
C1 0.0354(8) 0.0338(8) 0.0313(9) 0.0002(6) 0.0132(7) -0.0049(7)
C2 0.0266(7) 0.0226(7) 0.0294(8) 0.0016(6) 0.0079(6) 0.0027(5)
C3 0.0278(7) 0.0226(7) 0.0283(8) 0.0013(6) 0.0084(6) 0.0022(5)
C4 0.0331(8) 0.0356(9) 0.0319(9) 0.0017(7) 0.0066(7) -0.0042(7)
N1 0.0234(6) 0.0230(6) 0.0300(7) 0.0017(5) 0.0073(5) 0.0004(5)
O1W 0.0515(10) 0.1217(17) 0.0330(9) 0.0037(9) 0.0053(8) -0.0509(11)

loop_
_atom_type_symbol
_atom_type_description
_atom_type_scat_dispersion_real
_atom_type_scat_dispersion_imag
_atom_type_scat_source
C C 0.0033 0.0016 'International Tables Vol C Tables 4.2.6.8 and 6.1.1.4'
H H 0.0000 0.0000 'International Tables Vol C Tables 4.2.6.8 and 6.1.1.4'
N N 0.0061 0.0033 'International Tables Vol C Tables 4.2.6.8 and 6.1.1.4'
O O 0.0106 0.0060 'International Tables Vol C Tables 4.2.6.8 and 6.1.1.4'
Cl Cl 0.1484 0.1585 'International Tables Vol C Tables 4.2.6.8 and 6.1.1.4'

loop_
_geom_angle_atom_site_label_1
_geom_angle_atom_site_label_2
_geom_angle_atom_site_label_3
_geom_angle
_geom_angle_site_symmetry_1
_geom_angle_site_symmetry_3
C2 C1 H1A 109.5 . .
C2 C1 H1B 109.5 . .
H1A C1 H1B 109.5 . .
C2 C1 H1C 109.5 . .
H1A C1 H1C 109.5 . .
H1B C1 H1C 109.5 . .
N1 C2 C3 117.93(14) . 3_777
N1 C2 C1 119.58(15) . .
C3 C2 C1 122.47(15) 3_777 .
N1 C3 C2 117.47(15) . 3_777
N1 C3 C4 119.55(15) . .
C2 C3 C4 122.97(14) 3_777 .
C3 C4 H4A 109.5 . .
C3 C4 H4B 109.5 . .
H4A C4 H4B 109.5 . .
C3 C4 H4C 109.5 . .
H4A C4 H4C 109.5 . .
H4B C4 H4C 109.5 . .
C2 N1 C3 124.60(14) . .
C2 N1 H1 117.2(13) . .
C3 N1 H1 118.2(13) . .
H1W O1W H2W 100(3) . .

loop_
_geom_bond_atom_site_label_1
_geom_bond_atom_site_label_2
_geom_bond_distance
_geom_bond_site_symmetry_2
C1 C2 1.495(2) .
C1 H1A 0.9800 .
C1 H1B 0.9800 .
C1 H1C 0.9800 .
C2 N1 1.340(2) .
C2 C3 1.398(2) 3_777
C3 N1 1.345(2) .
C3 C2 1.398(2) 3_777
C3 C4 1.483(2) .
C4 H4A 0.9800 .
C4 H4B 0.9800 .
C4 H4C 0.9800 .
N1 H1 0.94(2) .
O1W H1W 0.90(3) .
O1W H2W 0.69(3) .
